data_4033867
loop_
_publ_author_name
'Butler, Nicholas M.'
'Bremner, John B.'
'Willis, Anthony C.'
'Lucantoni, Leonardo'
'Avery, Vicky M.'
'Keller, Paul A.'

_publ_section_title
;
 Desymmetrization Reactions of Indigo with Grignard Reagents for the
 Synthesis of Selective Antiplasmodial
 [1<i>H</i>,3'<i>H</i>]-3-Aryl-2,2'-diindol-3'-ones.
;
_journal_issue 17
_journal_name_full 'The Journal of organic chemistry'
_journal_page_first 11228
_journal_page_last 11239
_journal_paper_doi 10.1021/acs.joc.9b01442
_journal_volume 84
_journal_year 2019
_chemical_compound_source ' from U of Wollongong'
_chemical_formula_moiety 'C25 H20 N2 O3 S1'
_chemical_formula_sum 'C25 H20 N2 O3 S'
_chemical_formula_weight 428.51
_space_group_IT_number 14
_space_group_name_Hall '-P 2ybc'
_space_group_name_H-M_alt 'P 1 21/c 1'
_symmetry_cell_setting monoclinic
_symmetry_space_group_name_Hall '-P 2ybc'
_symmetry_space_group_name_H-M 'P 1 21/c 1'
_atom_sites_solution_hydrogens difmap
_atom_sites_solution_primary direct
_audit_creation_date 17-11-28
_audit_creation_method CRYSTALS_ver_14.40
_audit_update_record
;
2017-12-05 - Report on C25 H20 N2 O3 S 
             by Anthony C. Willis
             for Paul Keller

2017-12-05 - details of refinement in _refine_special_details below

2017-12-05 - passes checkcif tests with no significant warnings  
;
_cell_angle_alpha 90
_cell_angle_beta 101.1492(11)
_cell_angle_gamma 90
_cell_formula_units_Z 4
_cell_length_a 9.4271(1)
_cell_length_b 10.0632(1)
_cell_length_c 23.0963(2)
_cell_measurement_reflns_used 13392
_cell_measurement_temperature 150
_cell_measurement_theta_max 74
_cell_measurement_theta_min 4
_cell_volume 2149.72(4)
_computing_cell_refinement 'CrysAlisPro 1.171.38.46 (Rigaku OD, 2017)'
_computing_data_collection 'CrysAlisPro 1.171.38.46 (Rigaku OD, 2017)'
_computing_data_reduction 'CrysAlisPro 1.171.38.46 (Rigaku OD, 2017)'
_computing_molecular_graphics 'PLATON (Spek, 2008)'
_computing_publication_material 'CRYSTALS (Betteridge et al., 2003)'
_computing_structure_refinement 'CRYSTALS (Betteridge et al., 2003)'
_computing_structure_solution 'SIR92 (Altomare et al., 1994)'
_diffrn_ambient_environment N~2~
_diffrn_ambient_temperature 150
_diffrn_detector 'CCD plate'
_diffrn_detector_type EosS2
_diffrn_measured_fraction_theta_full 0.997
_diffrn_measured_fraction_theta_max 0.997
_diffrn_measurement_device 'four-circle diffractometer'
_diffrn_measurement_device_type 'SuperNova, Dual, Cu at zero, EosS2'
_diffrn_measurement_method '\w scans'
_diffrn_radiation_monochromator mirror
_diffrn_radiation_probe x-ray
_diffrn_radiation_type 'Cu K\a'
_diffrn_radiation_wavelength 1.54184
_diffrn_reflns_av_R_equivalents 0.034
_diffrn_reflns_av_sigmaI/netI 0.0475
_diffrn_reflns_limit_h_max 11
_diffrn_reflns_limit_h_min -11
_diffrn_reflns_limit_k_max 12
_diffrn_reflns_limit_k_min -12
_diffrn_reflns_limit_l_max 28
_diffrn_reflns_limit_l_min -28
_diffrn_reflns_number 32752
_diffrn_reflns_theta_full 73.810
_diffrn_reflns_theta_max 73.810
_diffrn_reflns_theta_min 4.781
_diffrn_source 'micro-focus sealed X-ray tube'
_diffrn_source_type 'SuperNova (Cu) X-ray Source'
_diffrn_standards_number 0
_exptl_absorpt_coefficient_mu 1.579
_exptl_absorpt_correction_T_max 0.91
_exptl_absorpt_correction_T_min 0.66
_exptl_absorpt_correction_type multi-scan
_exptl_absorpt_process_details
;
CrysAlisPro version 1.171.38.46 (Rigaku Oxford Diffraction, 2017)
(Release 29 April 2016; compiled 27 May 2016,16:53)
Empirical absorption correction using spherical harmonics,
 implemented in SCALE3 ABSPACK scaling algorithm.
;
_exptl_crystal_colour 'dark red'
_exptl_crystal_density_diffrn 1.324
_exptl_crystal_density_method 'not measured'
_exptl_crystal_description plate
_exptl_crystal_F_000 896
_exptl_crystal_size_max 0.186
_exptl_crystal_size_mid 0.164
_exptl_crystal_size_min 0.060
_refine_diff_density_max 0.26
_refine_diff_density_min -0.25
_refine_ls_extinction_method None
_refine_ls_goodness_of_fit_ref 1.0018
_refine_ls_hydrogen_treatment constr
_refine_ls_matrix_type full
_refine_ls_number_parameters 326
_refine_ls_number_reflns 4347
_refine_ls_number_restraints 67
_refine_ls_R_factor_all 0.0411
_refine_ls_R_factor_gt 0.0372
_refine_ls_shift/su_max 0.0019496
_refine_ls_shift/su_mean 0.0001296
_refine_ls_structure_factor_coef Fsqd
_refine_ls_weighting_details
;
 Method= Modified Sheldrick 
 w=1/[\s^2^(F^2^) + ( 0.04P)^2^ + 1.30P] 
 ,where P=(max(Fo^2^,0) + 2Fc^2^)/3 
;
_refine_ls_weighting_scheme calc
_refine_ls_wR_factor_all 0.0922
_refine_ls_wR_factor_gt 0.0892
_refine_ls_wR_factor_ref 0.0922
_reflns_limit_h_max 11
_reflns_limit_h_min -11
_reflns_limit_k_max 12
_reflns_limit_k_min 0
_reflns_limit_l_max 28
_reflns_limit_l_min 0
_reflns_number_gt 3948
_reflns_number_total 4347
_reflns_threshold_expression I>2.0\s(I)
_oxford_diffrn_Wilson_B_factor 1.99
_oxford_diffrn_Wilson_scale 0.04
_oxford_refine_ls_r_factor_ref 0.0411
_oxford_refine_ls_scale 5.50(9)
_oxford_reflns_number_all 4347
_oxford_reflns_threshold_expression_ref I>-10.0\s(I)
_oxford_structure_analysis_title 'Z:\kel1710SNQ\Tony_kel1710SNQ_da At 12: 2 on'
_cod_data_source_file jo9b01442_si_005.cif
_cod_data_source_block kel1710SNQ
_cod_original_sg_symbol_H-M 'P 1 21/c 1 '
_cod_original_formula_sum 'C25 H20 N2 O3 S1'
_cod_database_code 4033867
_oxdiff_exptl_absorpt_empirical_details
;
Empirical correction (ABSPACK) includes:
- Absorption correction using spherical harmonics
- Frame scaling
;

loop_
_symmetry_equiv_pos_as_xyz
x,y,z
-x,-y,-z
-x,y+1/2,-z+1/2
x,-y+1/2,z+1/2

loop_
_atom_site_label
_atom_site_type_symbol
_atom_site_fract_x
_atom_site_fract_y
_atom_site_fract_z
_atom_site_U_iso_or_equiv
_atom_site_occupancy
_atom_site_adp_type
_atom_site_refinement_flags_posn
_atom_site_refinement_flags_adp
_atom_site_refinement_flags_occupancy
S1 S 0.34549(7) 0.11783(6) 0.42887(3) 0.0267 0.799(2) Uani D U P
S91 S 0.3871(7) 0.1145(6) 0.3168(3) 0.0313 0.201(2) Uani D U P
O1 O 0.89272(12) 0.34095(13) 0.40784(5) 0.0365 1.0000 Uani . . .
O2 O 0.68337(11) 0.73539(10) 0.39876(5) 0.0250 1.0000 Uani . . .
O3 O 0.76026(14) 0.58336(11) 0.33908(6) 0.0371 1.0000 Uani . . .
N1 N 0.62223(13) 0.28494(12) 0.28390(5) 0.0223 1.0000 Uani . . .
N2 N 0.58285(12) 0.53228(11) 0.38959(5) 0.0180 1.0000 Uani . . .
C1 C 0.74690(15) 0.22272(14) 0.26785(6) 0.0197 1.0000 Uani . . .
C2 C 0.74814(17) 0.15335(16) 0.21666(6) 0.0265 1.0000 Uani . . .
C3 C 0.88030(18) 0.10122(16) 0.20867(7) 0.0290 1.0000 Uani . . .
C4 C 1.00480(18) 0.11806(17) 0.25074(7) 0.0317 1.0000 Uani . . .
C5 C 1.00220(16) 0.18758(17) 0.30293(7) 0.0296 1.0000 Uani . . .
C6 C 0.87175(15) 0.23981(14) 0.31050(6) 0.0204 1.0000 Uani . . .
C7 C 0.82618(15) 0.31420(14) 0.35933(6) 0.0215 1.0000 Uani . . .
C8 C 0.66451(14) 0.33952(13) 0.33477(6) 0.0185 1.0000 Uani . . .
C9 C 0.56320(14) 0.40240(13) 0.36683(6) 0.0180 1.0000 Uani . . .
C10 C 0.44419(14) 0.34628(13) 0.38299(6) 0.0179 1.0000 Uani D . .
C11 C 0.38443(14) 0.44461(13) 0.41706(6) 0.0175 1.0000 Uani . . .
C12 C 0.26132(15) 0.44380(15) 0.44299(6) 0.0214 1.0000 Uani . . .
C13 C 0.23094(15) 0.55590(15) 0.47282(6) 0.0239 1.0000 Uani . . .
C14 C 0.31978(16) 0.66783(15) 0.47697(6) 0.0239 1.0000 Uani . . .
C15 C 0.44066(15) 0.67211(14) 0.45085(6) 0.0208 1.0000 Uani . . .
C16 C 0.47148(14) 0.55891(13) 0.42098(5) 0.0172 1.0000 Uani . . .
C17 C 0.3945(3) 0.2090(2) 0.37154(11) 0.0199 0.799(2) Uani D U P
C18 C 0.3856(7) 0.1324(6) 0.3237(3) 0.0319 0.799(2) Uani D U P
C19 C 0.3327(3) 0.0019(2) 0.32983(10) 0.0317 0.799(2) Uani D U P
C20 C 0.3080(2) -0.0205(2) 0.38512(12) 0.0321 0.799(2) Uani D U P
C21 C 0.68479(16) 0.61836(14) 0.37295(6) 0.0227 1.0000 Uani . . .
C22 C 0.78179(16) 0.84301(14) 0.38571(7) 0.0273 1.0000 Uani . . .
C23 C 0.7379(2) 0.95962(16) 0.42020(8) 0.0378 1.0000 Uani . . .
C24 C 0.93660(19) 0.8022(2) 0.40915(10) 0.0470 1.0000 Uani . . .
C25 C 0.7521(2) 0.87283(17) 0.32029(8) 0.0398 1.0000 Uani . . .
C917 C 0.3939(10) 0.2102(7) 0.3802(4) 0.0199 0.201(2) Uani D U P
C918 C 0.3534(10) 0.1404(9) 0.4209(4) 0.0270 0.201(2) Uani D U P
C919 C 0.3103(9) 0.0097(8) 0.4050(4) 0.0324 0.201(2) Uani D U P
C920 C 0.3227(9) -0.0174(8) 0.3491(4) 0.0315 0.201(2) Uani D U P
H21 H 0.6624 0.1413 0.1878 0.0318 1.0000 Uiso R . .
H31 H 0.8847 0.0532 0.1736 0.0348 1.0000 Uiso R . .
H41 H 1.0934 0.0819 0.2441 0.0380 1.0000 Uiso R . .
H51 H 1.0873 0.1985 0.3322 0.0355 1.0000 Uiso R . .
H121 H 0.2004 0.3679 0.4401 0.0257 1.0000 Uiso R . .
H131 H 0.1484 0.5569 0.4908 0.0287 1.0000 Uiso R . .
H141 H 0.2970 0.7431 0.4982 0.0287 1.0000 Uiso R . .
H151 H 0.4998 0.7491 0.4533 0.0250 1.0000 Uiso R . .
H231 H 0.7947 1.0351 0.4150 0.0454 1.0000 Uiso R . .
H232 H 0.7530 0.9374 0.4609 0.0454 1.0000 Uiso R . .
H233 H 0.6386 0.9793 0.4063 0.0454 1.0000 Uiso R . .
H241 H 0.9999 0.8701 0.4010 0.0565 1.0000 Uiso R . .
H242 H 0.9503 0.7887 0.4506 0.0565 1.0000 Uiso R . .
H243 H 0.9568 0.7220 0.3906 0.0565 1.0000 Uiso R . .
H251 H 0.8151 0.9413 0.3124 0.0478 1.0000 Uiso R . .
H252 H 0.6547 0.9009 0.3082 0.0478 1.0000 Uiso R . .
H253 H 0.7679 0.7950 0.2991 0.0478 1.0000 Uiso R . .
H181 H 0.4124 0.1628 0.2884 0.0382 0.799 Uiso R . .
H191 H 0.3166 -0.0620 0.2990 0.0380 0.799 Uiso R . .
H201 H 0.2743 -0.1024 0.3979 0.0385 0.799 Uiso R . .
H9181 H 0.3528 0.1752 0.4591 0.0324 0.201 Uiso R . .
H9191 H 0.2767 -0.0518 0.4305 0.0389 0.201 Uiso R . .
H9201 H 0.2982 -0.1004 0.3302 0.0378 0.201 Uiso R . .

loop_
_atom_site_aniso_label
_atom_site_aniso_U_11
_atom_site_aniso_U_22
_atom_site_aniso_U_33
_atom_site_aniso_U_23
_atom_site_aniso_U_13
_atom_site_aniso_U_12
S1 0.0307(3) 0.0231(3) 0.0281(3) 0.00492(19) 0.00988(19) -0.00521(19)
S91 0.0333(8) 0.0311(15) 0.0287(14) -0.0106(10) 0.0040(8) -0.0093(9)
O1 0.0239(6) 0.0561(8) 0.0288(6) -0.0181(5) 0.0033(4) 0.0005(5)
O2 0.0272(5) 0.0171(5) 0.0343(6) -0.0006(4) 0.0148(4) -0.0046(4)
O3 0.0450(7) 0.0238(5) 0.0530(7) -0.0036(5) 0.0354(6) -0.0053(5)
N1 0.0219(6) 0.0247(6) 0.0208(6) 0.0003(5) 0.0057(5) 0.0035(5)
N2 0.0185(5) 0.0163(5) 0.0210(5) 0.0001(4) 0.0079(4) -0.0001(4)
C1 0.0215(7) 0.0194(6) 0.0193(6) 0.0013(5) 0.0068(5) 0.0020(5)
C2 0.0287(8) 0.0308(8) 0.0197(7) -0.0039(6) 0.0039(6) 0.0011(6)
C3 0.0351(8) 0.0322(8) 0.0225(7) -0.0061(6) 0.0128(6) 0.0020(6)
C4 0.0278(8) 0.0399(9) 0.0313(8) -0.0064(7) 0.0154(6) 0.0034(7)
C5 0.0195(7) 0.0415(9) 0.0289(8) -0.0086(7) 0.0077(6) -0.0002(6)
C6 0.0195(7) 0.0224(7) 0.0209(6) -0.0031(5) 0.0082(5) -0.0016(5)
C7 0.0195(7) 0.0235(7) 0.0227(7) -0.0038(5) 0.0070(5) -0.0025(5)
C8 0.0195(6) 0.0168(6) 0.0209(6) 0.0019(5) 0.0079(5) 0.0002(5)
C9 0.0194(6) 0.0165(6) 0.0190(6) 0.0005(5) 0.0058(5) 0.0014(5)
C10 0.0163(6) 0.0182(6) 0.0193(6) 0.0012(5) 0.0039(5) 0.0013(5)
C11 0.0159(6) 0.0203(6) 0.0164(6) 0.0025(5) 0.0032(5) 0.0024(5)
C12 0.0171(6) 0.0253(7) 0.0227(6) 0.0031(5) 0.0061(5) 0.0006(5)
C13 0.0202(7) 0.0304(8) 0.0225(7) 0.0026(6) 0.0081(5) 0.0060(6)
C14 0.0266(7) 0.0245(7) 0.0217(7) -0.0007(5) 0.0076(6) 0.0078(6)
C15 0.0219(7) 0.0200(6) 0.0205(6) -0.0001(5) 0.0042(5) 0.0024(5)
C16 0.0163(6) 0.0198(6) 0.0157(6) 0.0021(5) 0.0038(5) 0.0031(5)
C17 0.0176(6) 0.0192(7) 0.0238(10) -0.0001(6) 0.0064(7) 0.0003(5)
C18 0.0333(8) 0.0317(16) 0.0297(15) -0.0079(12) 0.0041(8) -0.0105(9)
C19 0.0303(9) 0.0236(10) 0.0431(15) -0.0094(10) 0.0120(10) -0.0054(7)
C20 0.0294(9) 0.0163(11) 0.0508(18) 0.0005(9) 0.0081(10) -0.0035(8)
C21 0.0247(7) 0.0177(6) 0.0278(7) 0.0030(5) 0.0108(6) 0.0001(5)
C22 0.0256(7) 0.0193(7) 0.0399(8) 0.0017(6) 0.0136(6) -0.0064(6)
C23 0.0434(10) 0.0240(8) 0.0508(10) -0.0066(7) 0.0212(8) -0.0095(7)
C24 0.0256(9) 0.0423(10) 0.0720(14) -0.0006(9) 0.0065(9) -0.0054(8)
C25 0.0560(11) 0.0255(8) 0.0418(10) 0.0063(7) 0.0189(8) -0.0071(8)
C917 0.0176(6) 0.0192(7) 0.0238(10) -0.0001(6) 0.0064(7) 0.0003(5)
C918 0.0310(10) 0.0228(10) 0.0284(10) 0.0036(10) 0.0089(10) -0.0053(10)
C919 0.0297(12) 0.0168(15) 0.051(2) 0.0004(13) 0.0078(14) -0.0038(12)
C920 0.0302(13) 0.0233(14) 0.0432(19) -0.0094(14) 0.0123(14) -0.0059(12)

loop_
_atom_type_symbol
_atom_type_scat_dispersion_real
_atom_type_scat_dispersion_imag
_atom_type_scat_Cromer_Mann_a1
_atom_type_scat_Cromer_Mann_b1
_atom_type_scat_Cromer_Mann_a2
_atom_type_scat_Cromer_Mann_b2
_atom_type_scat_Cromer_Mann_a3
_atom_type_scat_Cromer_Mann_b3
_atom_type_scat_Cromer_Mann_a4
_atom_type_scat_Cromer_Mann_b4
_atom_type_scat_Cromer_Mann_c
_atom_type_scat_source
C 0.0181 0.0091 2.3100 20.8439 1.0200 10.2075 1.5886 0.5687 0.8650 51.6512 0.2156 'International Tables Vol C 4.2.6.8 and 6.1.1.4'
H 0.0000 0.0000 0.4930 10.5109 0.3229 26.1257 0.1402 3.1424 0.0408 57.7998 0.0030 'International Tables Vol C 4.2.6.8 and 6.1.1.4'
N 0.0311 0.0180 12.2126 0.0057 3.1322 9.8933 2.0125 28.9975 1.1663 0.5826 -11.5290 'International Tables Vol C 4.2.6.8 and 6.1.1.4'
O 0.0492 0.0322 3.0485 13.2771 2.2868 5.7011 1.5463 0.3239 0.8670 32.9089 0.2508 'International Tables Vol C 4.2.6.8 and 6.1.1.4'
S 0.3331 0.5567 6.9053 1.4679 5.2034 22.2151 1.4379 0.2536 1.5863 56.1720 0.8669 'International Tables Vol C 4.2.6.8 and 6.1.1.4'

loop_
_geom_angle_atom_site_label_1
_geom_angle_atom_site_label_2
_geom_angle_atom_site_label_3
_geom_angle
_geom_angle_publ_flag
C17 S1 C20 91.97(11) yes
C917 S91 C920 91.2(4) yes
C21 O2 C22 119.62(11) yes
C1 N1 C8 107.20(11) yes
C9 N2 C16 108.10(11) yes
C9 N2 C21 121.28(11) yes
C16 N2 C21 129.85(11) yes
N1 C1 C2 125.76(13) yes
N1 C1 C6 112.60(12) yes
C2 C1 C6 121.64(13) yes
C1 C2 C3 117.41(14) yes
C1 C2 H21 121.3 no
C3 C2 H21 121.3 no
C2 C3 C4 121.27(14) yes
C2 C3 H31 119.4 no
C4 C3 H31 119.4 no
C3 C4 C5 120.91(14) yes
C3 C4 H41 119.5 no
C5 C4 H41 119.5 no
C4 C5 C6 117.69(14) yes
C4 C5 H51 121.2 no
C6 C5 H51 121.2 no
C1 C6 C5 121.07(13) yes
C1 C6 C7 105.70(12) yes
C5 C6 C7 133.19(13) yes
C6 C7 O1 130.13(13) yes
C6 C7 C8 102.39(11) yes
O1 C7 C8 127.28(12) yes
C7 C8 N1 112.01(11) yes
C7 C8 C9 125.58(12) yes
N1 C8 C9 121.98(12) yes
C8 C9 N2 122.67(12) yes
C8 C9 C10 127.53(12) yes
N2 C9 C10 109.67(11) yes
C9 C10 C11 106.97(12) yes
C9 C10 C17 126.08(15) yes
C11 C10 C17 126.79(15) yes
C9 C10 C917 131.0(4) yes
C11 C10 C917 120.9(4) yes
C10 C11 C12 132.02(13) yes
C10 C11 C16 108.14(11) yes
C12 C11 C16 119.82(12) yes
C11 C12 C13 118.43(13) yes
C11 C12 H121 120.8 no
C13 C12 H121 120.8 no
C12 C13 C14 120.94(13) yes
C12 C13 H131 119.5 no
C14 C13 H131 119.5 no
C13 C14 C15 121.79(13) yes
C13 C14 H141 119.1 no
C15 C14 H141 119.1 no
C14 C15 C16 117.22(13) yes
C14 C15 H151 121.4 no
C16 C15 H151 121.4 no
N2 C16 C11 107.12(11) yes
N2 C16 C15 131.09(13) yes
C11 C16 C15 121.78(12) yes
C10 C17 S1 118.74(16) yes
C10 C17 C18 131.3(3) yes
S1 C17 C18 109.9(3) yes
C17 C18 C19 114.7(5) yes
C17 C18 H181 122.6 no
C19 C18 H181 122.6 no
C18 C19 C20 111.9(3) yes
C18 C19 H191 124.0 no
C20 C19 H191 124.0 no
S1 C20 C19 111.40(16) yes
S1 C20 H201 124.3 no
C19 C20 H201 124.3 no
N2 C21 O2 111.09(11) yes
N2 C21 O3 121.24(13) yes
O2 C21 O3 127.67(13) yes
O2 C22 C23 102.20(11) yes
O2 C22 C24 108.95(13) yes
C23 C22 C24 111.34(15) yes
O2 C22 C25 110.07(13) yes
C23 C22 C25 110.73(14) yes
C24 C22 C25 113.00(15) yes
C22 C23 H231 109.5 no
C22 C23 H232 109.5 no
H231 C23 H232 109.5 no
C22 C23 H233 109.5 no
H231 C23 H233 109.5 no
H232 C23 H233 109.5 no
C22 C24 H241 109.5 no
C22 C24 H242 109.5 no
H241 C24 H242 109.5 no
C22 C24 H243 109.5 no
H241 C24 H243 109.5 no
H242 C24 H243 109.5 no
C22 C25 H251 109.5 no
C22 C25 H252 109.5 no
H251 C25 H252 109.5 no
C22 C25 H253 109.5 no
H251 C25 H253 109.5 no
H252 C25 H253 109.5 no
C10 C917 S91 121.3(5) yes
C10 C917 C918 128.6(6) yes
S91 C917 C918 110.1(5) yes
C917 C918 C919 115.5(6) yes
C917 C918 H9181 122.2 no
C919 C918 H9181 122.2 no
C918 C919 C920 111.5(6) yes
C918 C919 H9191 124.3 no
C920 C919 H9191 124.3 no
S91 C920 C919 111.6(6) yes
S91 C920 H9201 124.2 no
C919 C920 H9201 124.2 no

loop_
_geom_bond_atom_site_label_1
_geom_bond_atom_site_label_2
_geom_bond_distance
_geom_bond_publ_flag
S1 C17 1.745(2) yes
S1 C20 1.716(2) yes
S91 C917 1.742(8) yes
S91 C920 1.692(8) yes
O1 C7 1.2039(18) yes
O2 C21 1.3212(17) yes
O2 C22 1.4943(16) yes
O3 C21 1.2072(18) yes
N1 C1 1.4419(17) yes
N1 C8 1.2883(18) yes
N2 C9 1.4075(17) yes
N2 C16 1.4121(16) yes
N2 C21 1.4016(17) yes
C1 C2 1.3752(19) yes
C1 C6 1.392(2) yes
C2 C3 1.397(2) yes
C2 H21 0.950 no
C3 C4 1.382(2) yes
C3 H31 0.950 no
C4 C5 1.398(2) yes
C4 H41 0.950 no
C5 C6 1.379(2) yes
C5 H51 0.950 no
C6 C7 1.4846(18) yes
C7 C8 1.5412(19) yes
C8 C9 1.4611(17) yes
C9 C10 1.3707(18) yes
C10 C11 1.4447(18) yes
C10 C17 1.466(3) yes
C10 C917 1.447(7) yes
C11 C12 1.4051(18) yes
C11 C16 1.4057(19) yes
C12 C13 1.380(2) yes
C12 H121 0.950 no
C13 C14 1.396(2) yes
C13 H131 0.950 no
C14 C15 1.3894(19) yes
C14 H141 0.950 no
C15 C16 1.3912(19) yes
C15 H151 0.950 no
C17 C18 1.336(6) yes
C18 C19 1.421(6) yes
C18 H181 0.950 no
C19 C20 1.361(3) yes
C19 H191 0.950 no
C20 H201 0.950 no
C22 C23 1.520(2) yes
C22 C24 1.512(2) yes
C22 C25 1.513(2) yes
C23 H231 0.950 no
C23 H232 0.950 no
C23 H233 0.950 no
C24 H241 0.950 no
C24 H242 0.950 no
C24 H243 0.950 no
C25 H251 0.950 no
C25 H252 0.950 no
C25 H253 0.950 no
C917 C918 1.289(8) yes
C918 C919 1.404(8) yes
C918 H9181 0.950 no
C919 C920 1.346(8) yes
C919 H9191 0.950 no
C920 H9201 0.950 no

loop_
_geom_contact_atom_site_label_1
_geom_contact_atom_site_label_2
_geom_contact_distance
_geom_contact_site_symmetry_2
_geom_contact_publ_flag
S1 C12 3.4054(16) . no
S91 C8 3.423(7) . no
S91 N1 3.014(7) . no
S91 C4 3.632(7) 1_455 no
S91 C5 3.655(7) 1_455 no
O1 O3 3.0439(17) . no
O1 C21 3.4167(19) . no
O1 C13 3.3580(18) 2_666 no
O2 C15 2.8553(18) . no
O3 C24 3.032(2) . no
O3 C7 2.7981(18) . no
O3 C25 2.944(2) . no
O3 C4 3.333(2) 3_755 no
O3 C8 2.6098(17) . no
N1 C17 3.312(3) . no
N1 C18 2.995(7) . no
N2 C13 3.4366(18) 2_666 no
C1 C19 3.590(3) 3_655 no
C2 C16 3.5708(19) 3_645 no
C4 C19 3.475(3) 1_655 no
C5 C19 3.583(3) 1_655 no
C5 C18 3.596(7) 1_655 no
C7 C21 3.377(2) . no
C8 C18 3.326(7) . no
C10 C14 3.5566(19) 2_666 no
C11 C14 3.522(2) 2_666 no
C11 C15 3.3853(19) 2_666 no
C12 C918 3.241(9) . no
C12 C15 3.550(2) 2_666 no
C13 C16 3.5440(19) 2_666 no
C14 C16 3.5833(19) 2_666 no
C15 C20 3.564(3) 1_565 no

loop_
_geom_torsion_atom_site_label_1
_geom_torsion_atom_site_label_2
_geom_torsion_atom_site_label_3
_geom_torsion_atom_site_label_4
_geom_torsion
_geom_torsion_publ_flag
C20 S1 C17 C10 -178.68(19) no
C20 S1 C17 C18 -2.0(4) no
C17 S1 C20 C19 0.4(2) no
C22 O2 C21 O3 1.3(2) no
C22 O2 C21 N2 -178.49(11) no
C21 O2 C22 C23 176.11(13) no
C21 O2 C22 C24 -66.00(18) no
C21 O2 C22 C25 58.44(17) no
C8 N1 C1 C2 179.93(15) no
C8 N1 C1 C6 -0.18(16) no
C1 N1 C8 C7 -1.91(15) no
C1 N1 C8 C9 -174.79(12) no
C16 N2 C9 C8 -176.33(12) no
C16 N2 C9 C10 -0.30(15) no
C21 N2 C9 C8 12.8(2) no
C21 N2 C9 C10 -171.18(12) no
C9 N2 C16 C11 -0.03(13) no
C9 N2 C16 C15 -179.00(13) no
C21 N2 C16 C11 169.80(13) no
C21 N2 C16 C15 -9.2(2) no
C9 N2 C21 O2 178.96(12) no
C9 N2 C21 O3 -0.9(2) no
C16 N2 C21 O2 10.3(2) no
C16 N2 C21 O3 -169.57(14) no
N1 C1 C2 C3 179.34(14) no
C6 C1 C2 C3 -0.5(2) no
N1 C1 C6 C5 -179.83(14) no
N1 C1 C6 C7 2.20(16) no
C2 C1 C6 C5 0.1(2) no
C2 C1 C6 C7 -177.91(13) no
C1 C2 C3 C4 0.4(2) no
C2 C3 C4 C5 0.3(3) no
C3 C4 C5 C6 -0.8(2) no
C4 C5 C6 C1 0.6(2) no
C4 C5 C6 C7 177.90(15) no
C1 C6 C7 O1 172.06(16) no
C1 C6 C7 C8 -3.00(14) no
C5 C6 C7 O1 -5.6(3) no
C5 C6 C7 C8 179.39(16) no
O1 C7 C8 N1 -172.09(15) no
O1 C7 C8 C9 0.5(2) no
C6 C7 C8 N1 3.16(15) no
C6 C7 C8 C9 175.72(13) no
N1 C8 C9 N2 -128.63(14) no
N1 C8 C9 C10 56.1(2) no
C7 C8 C9 N2 59.51(19) no
C7 C8 C9 C10 -115.77(17) no
N2 C9 C10 C11 0.50(15) no
N2 C9 C10 C17 -175.23(16) no
C8 C9 C10 C11 176.28(13) no
C8 C9 C10 C17 0.6(3) no
C9 C10 C11 C12 177.63(15) no
C9 C10 C11 C16 -0.52(15) no
C17 C10 C11 C12 -6.7(3) no
C17 C10 C11 C16 175.17(16) no
C9 C10 C17 S1 133.84(17) no
C9 C10 C17 C18 -42.0(5) no
C11 C10 C17 S1 -41.1(3) no
C11 C10 C17 C18 143.1(4) no
C10 C11 C12 C13 -179.18(14) no
C16 C11 C12 C13 -1.2(2) no
C10 C11 C16 N2 0.34(14) no
C10 C11 C16 C15 179.42(12) no
C12 C11 C16 N2 -178.08(12) no
C12 C11 C16 C15 1.0(2) no
C11 C12 C13 C14 0.3(2) no
C12 C13 C14 C15 0.9(2) no
C13 C14 C15 C16 -1.1(2) no
C14 C15 C16 N2 178.96(13) no
C14 C15 C16 C11 0.1(2) no
S1 C17 C18 C19 3.2(6) no
C10 C17 C18 C19 179.2(3) no
C17 C18 C19 C20 -2.9(6) no
C18 C19 C20 S1 1.3(4) no
